data_7717937
loop_
_publ_author_name
'Kosaka, Wataru'
'Watanabe, Yudai'
'Kitayama, Taku'
'Itoh, Chisa'
'Miyasaka, Hitoshi'

_publ_section_title
;
 Introduction of substituents for tuning the redox properties of
 benzoate-bridged paddlewheel diruthenium(II,II) complexes: what does the
 OH group bring?
;
_journal_issue 5
_journal_name_full 'Dalton transactions (Cambridge, England : 2003)'
_journal_page_first 1838
_journal_page_last 1849
_journal_paper_doi 10.1039/d4dt03020f
_journal_volume 54
_journal_year 2025
_chemical_formula_moiety 'C36 H32 F4 O14 Ru2'
_chemical_formula_sum 'C36 H32 F4 O14 Ru2'
_chemical_formula_weight 966.75
_space_group_crystal_system monoclinic
_space_group_IT_number 14
_space_group_name_Hall '-P 2ybc'
_space_group_name_H-M_alt 'P 1 21/c 1'
_atom_sites_solution_hydrogens geom
_atom_sites_solution_primary dual
_audit_creation_date 2024-11-26
_audit_creation_method
;
Olex2 1.5
(compiled 2023.08.24 svn.re1ec1418 for OlexSys, GUI svn.r6817)
;
_audit_update_record
;
2024-12-03 deposited with the CCDC.	2024-12-11 downloaded from the CCDC.
;
_cell_angle_alpha 90
_cell_angle_beta 103.587(6)
_cell_angle_gamma 90
_cell_formula_units_Z 2
_cell_length_a 9.4838(5)
_cell_length_b 19.1954(10)
_cell_length_c 10.1612(5)
_cell_measurement_reflns_used 8105
_cell_measurement_temperature 102.15
_cell_measurement_theta_max 31.0840
_cell_measurement_theta_min 2.3940
_cell_volume 1798.03(17)
_computing_cell_refinement 'CrysAlisPro 1.171.41.89a (Rigaku OD, 2020)'
_computing_data_collection 'CrysAlisPro 1.171.41.89a (Rigaku OD, 2020)'
_computing_data_reduction 'CrysAlisPro 1.171.41.89a (Rigaku OD, 2020)'
_computing_molecular_graphics 'Olex2 1.5 (Dolomanov et al., 2009)'
_computing_publication_material 'Olex2 1.5 (Dolomanov et al., 2009)'
_computing_structure_refinement 'SHELXL 2018/3 (Sheldrick, 2015)'
_computing_structure_solution 'SHELXT 2018/2 (Sheldrick, 2018)'
_diffrn_ambient_temperature 102.15
_diffrn_detector 'Rigaku HyPix-6000 area detector'
_diffrn_detector_area_resol_mean 10.0
_diffrn_detector_type 'HPC area detector'
_diffrn_measured_fraction_theta_full 0.999
_diffrn_measured_fraction_theta_max 0.980
_diffrn_measurement_details
;
List of Runs (angles in degrees, time in seconds):

  # Type    Start    End  Width  t~exp~   \w     \q     \k     \f   Frames
#--------------------------------------------------------------------------
  1  \w     -9.00  74.00   0.50    2.58    --    4.46  57.00  30.00  166
  2  \w     -1.00  73.00   0.50    2.58    --    4.46  57.00 120.00  148
  3  \w    -11.00  15.00   0.50    2.58    --    4.46 -99.00 -60.00   52
;
_diffrn_measurement_device 'four-circle diffractometer'
_diffrn_measurement_device_type 'Rigaku XtaLAB Synergy-Custom'
_diffrn_measurement_method '\w scans'
_diffrn_orient_matrix_type 'CrysAlisPro convention (1999,Acta A55,543-557)'
_diffrn_orient_matrix_UB_11 0.0733280000
_diffrn_orient_matrix_UB_12 0.0057217000
_diffrn_orient_matrix_UB_13 0.0340328000
_diffrn_orient_matrix_UB_21 -0.0146856000
_diffrn_orient_matrix_UB_22 0.0359585000
_diffrn_orient_matrix_UB_23 0.0061125000
_diffrn_orient_matrix_UB_31 -0.0177691000
_diffrn_orient_matrix_UB_32 -0.0064741000
_diffrn_orient_matrix_UB_33 0.0629192000
_diffrn_radiation_monochromator 'multi-layer mirror optics'
_diffrn_radiation_probe x-ray
_diffrn_radiation_type 'Mo K\a'
_diffrn_radiation_wavelength 0.71073
_diffrn_reflns_av_R_equivalents 0.0269
_diffrn_reflns_av_unetI/netI 0.0296
_diffrn_reflns_Laue_measured_fraction_full 0.999
_diffrn_reflns_Laue_measured_fraction_max 0.980
_diffrn_reflns_limit_h_max 11
_diffrn_reflns_limit_h_min -12
_diffrn_reflns_limit_k_max 24
_diffrn_reflns_limit_k_min -24
_diffrn_reflns_limit_l_max 12
_diffrn_reflns_limit_l_min -13
_diffrn_reflns_number 11341
_diffrn_reflns_point_group_measured_fraction_full 0.999
_diffrn_reflns_point_group_measured_fraction_max 0.980
_diffrn_reflns_theta_full 25.242
_diffrn_reflns_theta_max 27.498
_diffrn_reflns_theta_min 2.850
_diffrn_source 'rotating anode X-ray generator'
_diffrn_source_type micromax007
_exptl_absorpt_coefficient_mu 0.932
_exptl_absorpt_correction_T_max 1.00000
_exptl_absorpt_correction_T_min 0.24574
_exptl_absorpt_correction_type multi-scan
_exptl_absorpt_process_details
;
CrysAlisPro 1.171.41.89a (Rigaku Oxford Diffraction, 2020)
Empirical absorption correction using spherical harmonics,
implemented in SCALE3 ABSPACK scaling algorithm.
;
_exptl_crystal_colour brown
_exptl_crystal_colour_primary brown
_exptl_crystal_density_diffrn 1.786
_exptl_crystal_description plate
_exptl_crystal_F_000 968
_exptl_crystal_size_max 0.18
_exptl_crystal_size_mid 0.173
_exptl_crystal_size_min 0.02
_refine_diff_density_max 0.743
_refine_diff_density_min -0.635
_refine_diff_density_rms 0.081
_refine_ls_extinction_method none
_refine_ls_goodness_of_fit_ref 1.067
_refine_ls_hydrogen_treatment constr
_refine_ls_matrix_type full
_refine_ls_number_parameters 265
_refine_ls_number_reflns 4040
_refine_ls_number_restraints 64
_refine_ls_restrained_S_all 1.065
_refine_ls_R_factor_all 0.0286
_refine_ls_R_factor_gt 0.0242
_refine_ls_shift/su_max 0.004
_refine_ls_shift/su_mean 0.000
_refine_ls_structure_factor_coef Fsqd
_refine_ls_weighting_details 'w=1/[\s^2^(Fo^2^)+(0.0265P)^2^+1.1768P] where P=(Fo^2^+2Fc^2^)/3'
_refine_ls_weighting_scheme calc
_refine_ls_wR_factor_gt 0.0583
_refine_ls_wR_factor_ref 0.0599
_reflns_Friedel_coverage 0.000
_reflns_number_gt 3608
_reflns_number_total 4040
_reflns_threshold_expression 'I > 2\s(I)'
_cod_data_source_file d4dt03020f2.cif
_cod_data_source_block ru2_4f2oh_thf_auto
_cod_database_code 7717937
_shelx_shelxl_version_number 2018/3
_chemical_oxdiff_formula 'Ru2 C36 H32 O14 F4'
_chemical_oxdiff_usercomment -180degree(display)
_shelx_space_group_comment
;
The symmetry employed for this shelxl refinement is uniquely defined
by the following loop, which should always be used as a source of
symmetry information in preference to the above space-group names.
They are only intended as comments.
;
_shelx_estimated_absorpt_t_max 0.982
_shelx_estimated_absorpt_t_min 0.850
_reflns_odcompleteness_completeness 99.89
_reflns_odcompleteness_iscentric 1
_reflns_odcompleteness_theta 26.32
_olex2_refinement_description
;
1. Fixed Uiso
 At 1.2 times of:
  All C(H) groups, All C(H,H) groups, All C(H,H,H,H) groups
 At 1.5 times of:
  All O(H) groups
2. Restrained distances
 O7-C15 \\sim O7-C15A
 with sigma of 0.02
 C16-C15 \\sim C16-C15A
 with sigma of 0.02
3. Rigid bond restraints
 O7, C15, C15A, C16, C17, C18
 with sigma for 1-2 distances of 0.01 and sigma for 1-3 distances of 0.01
4. Uiso/Uaniso restraints and constraints
O7 \\sim C15 \\sim C15A \\sim C16 \\sim C17 \\sim C18: within 1.7A with sigma
of 0.01 and sigma for terminal atoms of 0.02 within 1.7A
5. Others
 Sof(C15A)=Sof(H15C)=Sof(H15D)=Sof(H16C)=Sof(H16D)=1-FVAR(1)
 Sof(C15)=Sof(H15A)=Sof(H15B)=Sof(H16A)=Sof(H16B)=FVAR(1)
6.a Secondary CH2 refined with riding coordinates:
 C15(H15A,H15B), C15A(H15C,H15D), C16(H16A,H16B), C16(H16C,H16D), C17(H17A,
 H17B), C18(H18A,H18B)
6.b Aromatic/amide H refined with riding coordinates:
 C4(H4), C6(H6A), C7(H7), C11(H11), C13(H13), C14(H14)
6.c Idealised tetrahedral OH refined as rotating group:
 O3(H3), O6(H6)
;
_olex2_submission_special_instructions 'No special instructions were received'
_oxdiff_exptl_absorpt_empirical_details
;
Empirical correction (ABSPACK) includes:
- Absorption correction using spherical harmonics
- Frame scaling
;
_oxdiff_exptl_absorpt_empirical_full_max 5.203
_oxdiff_exptl_absorpt_empirical_full_min 0.403

loop_
_space_group_symop_operation_xyz
'x, y, z'
'-x, y+1/2, -z+1/2'
'-x, -y, -z'
'x, -y-1/2, z-1/2'

loop_
_atom_site_label
_atom_site_type_symbol
_atom_site_fract_x
_atom_site_fract_y
_atom_site_fract_z
_atom_site_U_iso_or_equiv
_atom_site_adp_type
_atom_site_occupancy
_atom_site_site_symmetry_order
_atom_site_calc_flag
_atom_site_refinement_flags_posn
_atom_site_refinement_flags_adp
_atom_site_refinement_flags_occupancy
_atom_site_disorder_assembly
_atom_site_disorder_group
Ru1 Ru 0.60296(2) 0.52154(2) 0.56865(2) 0.00914(6) Uani 1 1 d . . . . .
F1 F 0.91148(14) 0.12811(7) 0.42006(13) 0.0261(3) Uani 1 1 d . . . . .
F2 F 0.29516(15) 0.28705(8) 1.13540(13) 0.0333(3) Uani 1 1 d . . . . .
O1 O 0.70623(13) 0.42798(7) 0.55009(13) 0.0133(3) Uani 1 1 d . . . . .
O2 O 0.50362(14) 0.38691(7) 0.41111(13) 0.0133(3) Uani 1 1 d . . . . .
O3 O 0.92827(15) 0.34645(8) 0.62767(15) 0.0220(3) Uani 1 1 d . . . . .
H3 H 0.879913 0.383187 0.626732 0.033 Uiso 1 1 calc R U . . .
O4 O 0.54445(14) 0.47828(7) 0.73589(13) 0.0128(3) Uani 1 1 d . . . . .
O5 O 0.34087(14) 0.43663(7) 0.59847(13) 0.0134(3) Uani 1 1 d . . . . .
O6 O 0.60714(14) 0.44394(8) 0.99249(13) 0.0171(3) Uani 1 1 d . . . . .
H6 H 0.617672 0.465844 0.923868 0.026 Uiso 1 1 calc R U . . .
O7 O 0.82167(14) 0.56436(8) 0.69553(14) 0.0185(3) Uani 1 1 d D U . . .
C1 C 0.6347(2) 0.37983(10) 0.47503(18) 0.0122(4) Uani 1 1 d . . . . .
C2 C 0.7095(2) 0.31329(10) 0.46248(19) 0.0128(4) Uani 1 1 d . . . . .
C3 C 0.8513(2) 0.30047(10) 0.53857(19) 0.0150(4) Uani 1 1 d . . . . .
C4 C 0.9190(2) 0.23717(11) 0.5251(2) 0.0190(4) Uani 1 1 d . . . . .
H4 H 1.013353 0.227174 0.578227 0.023 Uiso 1 1 calc R U . . .
C5 C 0.8454(2) 0.18970(11) 0.4328(2) 0.0187(4) Uani 1 1 d . . . . .
C6 C 0.7071(2) 0.20035(11) 0.3536(2) 0.0185(4) Uani 1 1 d . . . . .
H6A H 0.660714 0.166487 0.289824 0.022 Uiso 1 1 calc R U . . .
C7 C 0.6390(2) 0.26224(10) 0.3710(2) 0.0156(4) Uani 1 1 d . . . . .
H7 H 0.542769 0.270418 0.320287 0.019 Uiso 1 1 calc R U . . .
C8 C 0.42766(19) 0.44140(10) 0.71387(18) 0.0112(3) Uani 1 1 d . . . . .
C9 C 0.39527(19) 0.40175(10) 0.82783(18) 0.0120(4) Uani 1 1 d . . . . .
C10 C 0.4844(2) 0.40530(10) 0.95978(19) 0.0136(4) Uani 1 1 d . . . . .
C11 C 0.4490(2) 0.36710(11) 1.0643(2) 0.0191(4) Uani 1 1 d . . . . .
H11 H 0.506563 0.370176 1.154286 0.023 Uiso 1 1 calc R U . . .
C12 C 0.3283(2) 0.32480(12) 1.0337(2) 0.0205(4) Uani 1 1 d . . . . .
C13 C 0.2396(2) 0.31822(11) 0.9048(2) 0.0192(4) Uani 1 1 d . . . . .
H13 H 0.158653 0.287587 0.887226 0.023 Uiso 1 1 calc R U . . .
C14 C 0.2733(2) 0.35788(11) 0.80292(19) 0.0148(4) Uani 1 1 d . . . . .
H14 H 0.212677 0.355441 0.714158 0.018 Uiso 1 1 calc R U . . .
C15 C 0.9311(6) 0.5851(6) 0.6195(8) 0.0278(16) Uani 0.55(2) 1 d D U P A 1
H15A H 0.916587 0.634188 0.589351 0.033 Uiso 0.55(2) 1 calc R U P A 1
H15B H 0.924089 0.555040 0.539111 0.033 Uiso 0.55(2) 1 calc R U P A 1
C15A C 0.9248(8) 0.6083(6) 0.6536(12) 0.0301(18) Uani 0.45(2) 1 d D U P A 2
H15C H 0.918623 0.656519 0.686438 0.036 Uiso 0.45(2) 1 calc R U P A 2
H15D H 0.907031 0.609167 0.553609 0.036 Uiso 0.45(2) 1 calc R U P A 2
C16 C 1.0759(2) 0.57615(15) 0.7174(3) 0.0337(6) Uani 1 1 d D U . . .
H16A H 1.104950 0.618903 0.771445 0.040 Uiso 0.55(2) 1 calc R U P A 1
H16B H 1.152329 0.563860 0.669717 0.040 Uiso 0.55(2) 1 calc R U P A 1
H16C H 1.122300 0.558850 0.645968 0.040 Uiso 0.45(2) 1 calc R U P A 2
H16D H 1.140396 0.611205 0.772566 0.040 Uiso 0.45(2) 1 calc R U P A 2
C17 C 1.0471(2) 0.51685(13) 0.8049(3) 0.0266(5) Uani 1 1 d . U . . .
H17A H 1.118208 0.516568 0.893471 0.032 Uiso 1 1 calc R U . . .
H17B H 1.050535 0.471411 0.759685 0.032 Uiso 1 1 calc R U . . .
C18 C 0.8947(2) 0.53243(12) 0.8217(2) 0.0218(4) Uani 1 1 d . U . . .
H18A H 0.844808 0.489036 0.837727 0.026 Uiso 1 1 calc R U . . .
H18B H 0.898003 0.564611 0.898539 0.026 Uiso 1 1 calc R U . . .

loop_
_atom_site_aniso_label
_atom_site_aniso_U_11
_atom_site_aniso_U_22
_atom_site_aniso_U_33
_atom_site_aniso_U_23
_atom_site_aniso_U_13
_atom_site_aniso_U_12
Ru1 0.00760(8) 0.01095(9) 0.00803(8) 0.00020(5) 0.00012(6) -0.00110(5)
F1 0.0288(7) 0.0172(6) 0.0319(7) -0.0008(5) 0.0063(6) 0.0092(5)
F2 0.0336(7) 0.0461(9) 0.0189(6) 0.0127(6) 0.0033(6) -0.0165(7)
O1 0.0113(6) 0.0136(7) 0.0140(6) -0.0011(5) 0.0008(5) 0.0004(5)
O2 0.0113(6) 0.0130(7) 0.0139(6) -0.0006(5) -0.0004(5) 0.0002(5)
O3 0.0154(7) 0.0234(8) 0.0234(8) -0.0063(6) -0.0032(6) 0.0029(6)
O4 0.0118(6) 0.0159(7) 0.0102(6) 0.0004(5) 0.0013(5) -0.0029(5)
O5 0.0112(6) 0.0176(7) 0.0106(6) 0.0006(5) 0.0008(5) -0.0038(5)
O6 0.0156(6) 0.0213(8) 0.0123(6) 0.0014(6) -0.0012(5) -0.0060(6)
O7 0.0127(6) 0.0220(7) 0.0173(7) 0.0049(6) -0.0034(5) -0.0051(6)
C1 0.0124(8) 0.0142(9) 0.0106(8) 0.0018(7) 0.0042(7) 0.0000(7)
C2 0.0138(8) 0.0131(9) 0.0122(8) 0.0019(7) 0.0043(7) -0.0002(7)
C3 0.0146(9) 0.0173(10) 0.0132(9) 0.0007(7) 0.0032(7) 0.0002(7)
C4 0.0157(9) 0.0229(11) 0.0177(10) 0.0037(8) 0.0027(8) 0.0030(8)
C5 0.0228(10) 0.0139(10) 0.0226(10) 0.0028(8) 0.0114(9) 0.0048(8)
C6 0.0218(10) 0.0148(10) 0.0189(10) -0.0004(8) 0.0049(8) -0.0028(8)
C7 0.0149(9) 0.0154(10) 0.0162(9) 0.0014(8) 0.0027(8) -0.0002(7)
C8 0.0110(8) 0.0119(9) 0.0105(8) -0.0005(7) 0.0017(7) 0.0025(7)
C9 0.0118(8) 0.0124(9) 0.0117(8) -0.0002(7) 0.0028(7) 0.0019(7)
C10 0.0126(8) 0.0140(9) 0.0133(9) -0.0014(7) 0.0015(7) -0.0002(7)
C11 0.0196(10) 0.0250(11) 0.0115(9) 0.0026(8) 0.0013(8) -0.0035(8)
C12 0.0234(10) 0.0242(11) 0.0152(9) 0.0075(8) 0.0069(8) -0.0035(9)
C13 0.0179(9) 0.0218(11) 0.0177(10) 0.0019(8) 0.0037(8) -0.0074(8)
C14 0.0128(8) 0.0176(10) 0.0130(9) -0.0004(7) 0.0013(7) -0.0015(7)
C15 0.020(2) 0.039(4) 0.022(3) 0.007(2) -0.0009(19) -0.017(2)
C15A 0.030(3) 0.032(4) 0.020(3) 0.009(3) -0.010(2) -0.019(3)
C16 0.0208(11) 0.0468(15) 0.0338(13) 0.0041(11) 0.0074(10) -0.0052(10)
C17 0.0133(9) 0.0307(12) 0.0337(12) 0.0036(10) 0.0010(9) 0.0008(8)
C18 0.0166(9) 0.0303(12) 0.0161(10) 0.0052(9) -0.0009(8) -0.0030(9)

loop_
_atom_type_symbol
_atom_type_description
_atom_type_scat_dispersion_real
_atom_type_scat_dispersion_imag
_atom_type_scat_source
C C 0.0033 0.0016 'International Tables Vol C Tables 4.2.6.8 and 6.1.1.4'
H H 0.0000 0.0000 'International Tables Vol C Tables 4.2.6.8 and 6.1.1.4'
F F 0.0171 0.0103 'International Tables Vol C Tables 4.2.6.8 and 6.1.1.4'
O O 0.0106 0.0060 'International Tables Vol C Tables 4.2.6.8 and 6.1.1.4'
Ru Ru -1.2594 0.8363 'International Tables Vol C Tables 4.2.6.8 and 6.1.1.4'

loop_
_geom_angle_atom_site_label_1
_geom_angle_atom_site_label_2
_geom_angle_atom_site_label_3
_geom_angle
_geom_angle_site_symmetry_1
_geom_angle_site_symmetry_3
_geom_angle_publ_flag
Ru1 Ru1 O7 175.70(4) 3_666 . ?
O1 Ru1 Ru1 89.15(4) . 3_666 ?
O1 Ru1 O4 87.19(5) . . ?
O1 Ru1 O7 88.73(5) . . ?
O2 Ru1 Ru1 90.03(4) 3_666 3_666 ?
O2 Ru1 O1 178.53(5) 3_666 . ?
O2 Ru1 O4 91.58(5) 3_666 . ?
O2 Ru1 O7 92.16(5) 3_666 . ?
O4 Ru1 Ru1 90.03(4) . 3_666 ?
O4 Ru1 O7 93.59(5) . . ?
O5 Ru1 Ru1 89.26(4) 3_666 3_666 ?
O5 Ru1 O1 92.50(5) 3_666 . ?
O5 Ru1 O2 88.72(5) 3_666 3_666 ?
O5 Ru1 O4 179.23(5) 3_666 . ?
O5 Ru1 O7 87.10(5) 3_666 . ?
C1 O1 Ru1 118.79(11) . . ?
C1 O2 Ru1 119.02(12) . 3_666 ?
C3 O3 H3 109.5 . . ?
C8 O4 Ru1 117.43(11) . . ?
C8 O5 Ru1 119.82(12) . 3_666 ?
C10 O6 H6 109.5 . . ?
C15 O7 Ru1 116.6(3) . . ?
C15A O7 Ru1 128.9(4) . . ?
C15A O7 C18 107.2(3) . . ?
C18 O7 Ru1 121.53(12) . . ?
C18 O7 C15 109.1(3) . . ?
O1 C1 C2 118.33(16) . . ?
O2 C1 O1 122.97(17) . . ?
O2 C1 C2 118.70(17) . . ?
C3 C2 C1 121.26(17) . . ?
C3 C2 C7 119.08(18) . . ?
C7 C2 C1 119.65(17) . . ?
O3 C3 C2 123.45(18) . . ?
O3 C3 C4 116.50(17) . . ?
C4 C3 C2 120.05(18) . . ?
C3 C4 H4 120.9 . . ?
C5 C4 C3 118.18(18) . . ?
C5 C4 H4 120.9 . . ?
F1 C5 C4 118.02(19) . . ?
F1 C5 C6 117.99(19) . . ?
C4 C5 C6 123.98(19) . . ?
C5 C6 H6A 121.3 . . ?
C5 C6 C7 117.39(19) . . ?
C7 C6 H6A 121.3 . . ?
C2 C7 H7 119.4 . . ?
C6 C7 C2 121.26(18) . . ?
C6 C7 H7 119.4 . . ?
O4 C8 C9 118.39(16) . . ?
O5 C8 O4 123.01(17) . . ?
O5 C8 C9 118.59(16) . . ?
C10 C9 C8 122.18(17) . . ?
C14 C9 C8 118.80(16) . . ?
C14 C9 C10 119.01(17) . . ?
O6 C10 C9 123.29(17) . . ?
O6 C10 C11 116.59(17) . . ?
C11 C10 C9 120.11(18) . . ?
C10 C11 H11 120.9 . . ?
C12 C11 C10 118.25(18) . . ?
C12 C11 H11 120.9 . . ?
F2 C12 C11 118.11(18) . . ?
F2 C12 C13 118.20(18) . . ?
C11 C12 C13 123.69(18) . . ?
C12 C13 H13 121.2 . . ?
C14 C13 C12 117.52(18) . . ?
C14 C13 H13 121.2 . . ?
C9 C14 H14 119.3 . . ?
C13 C14 C9 121.38(18) . . ?
C13 C14 H14 119.3 . . ?
O7 C15 H15A 110.7 . . ?
O7 C15 H15B 110.7 . . ?
O7 C15 C16 105.5(4) . . ?
H15A C15 H15B 108.8 . . ?
C16 C15 H15A 110.7 . . ?
C16 C15 H15B 110.7 . . ?
O7 C15A H15C 110.6 . . ?
O7 C15A H15D 110.6 . . ?
O7 C15A C16 105.6(5) . . ?
H15C C15A H15D 108.7 . . ?
C16 C15A H15C 110.6 . . ?
C16 C15A H15D 110.6 . . ?
C15 C16 H16A 111.3 . . ?
C15 C16 H16B 111.3 . . ?
C15 C16 C17 102.2(3) . . ?
C15A C16 H16C 110.6 . . ?
C15A C16 H16D 110.6 . . ?
H16A C16 H16B 109.2 . . ?
H16C C16 H16D 108.8 . . ?
C17 C16 C15A 105.6(3) . . ?
C17 C16 H16A 111.3 . . ?
C17 C16 H16B 111.3 . . ?
C17 C16 H16C 110.6 . . ?
C17 C16 H16D 110.6 . . ?
C16 C17 H17A 111.1 . . ?
C16 C17 H17B 111.1 . . ?
C16 C17 C18 103.08(19) . . ?
H17A C17 H17B 109.1 . . ?
C18 C17 H17A 111.1 . . ?
C18 C17 H17B 111.1 . . ?
O7 C18 C17 104.67(17) . . ?
O7 C18 H18A 110.8 . . ?
O7 C18 H18B 110.8 . . ?
C17 C18 H18A 110.8 . . ?
C17 C18 H18B 110.8 . . ?
H18A C18 H18B 108.9 . . ?

loop_
_geom_bond_atom_site_label_1
_geom_bond_atom_site_label_2
_geom_bond_distance
_geom_bond_site_symmetry_2
_geom_bond_publ_flag
Ru1 Ru1 2.2724(3) 3_666 ?
Ru1 O1 2.0753(13) . ?
Ru1 O2 2.0616(13) 3_666 ?
Ru1 O4 2.0805(13) . ?
Ru1 O5 2.0585(13) 3_666 ?
Ru1 O7 2.3203(13) . ?
F1 C5 1.359(2) . ?
F2 C12 1.358(2) . ?
O1 C1 1.286(2) . ?
O2 C1 1.268(2) . ?
O3 H3 0.8400 . ?
O3 C3 1.350(2) . ?
O4 C8 1.289(2) . ?
O5 C8 1.268(2) . ?
O6 H6 0.8400 . ?
O6 C10 1.355(2) . ?
O7 C15 1.486(6) . ?
O7 C15A 1.430(8) . ?
O7 C18 1.443(2) . ?
C1 C2 1.481(3) . ?
C2 C3 1.406(3) . ?
C2 C7 1.407(3) . ?
C3 C4 1.396(3) . ?
C4 H4 0.9500 . ?
C4 C5 1.375(3) . ?
C5 C6 1.383(3) . ?
C6 H6A 0.9500 . ?
C6 C7 1.383(3) . ?
C7 H7 0.9500 . ?
C8 C9 1.477(3) . ?
C9 C10 1.408(3) . ?
C9 C14 1.405(3) . ?
C10 C11 1.395(3) . ?
C11 H11 0.9500 . ?
C11 C12 1.378(3) . ?
C12 C13 1.386(3) . ?
C13 H13 0.9500 . ?
C13 C14 1.382(3) . ?
C14 H14 0.9500 . ?
C15 H15A 0.9900 . ?
C15 H15B 0.9900 . ?
C15 C16 1.504(6) . ?
C15A H15C 0.9900 . ?
C15A H15D 0.9900 . ?
C15A C16 1.555(9) . ?
C16 H16A 0.9900 . ?
C16 H16B 0.9900 . ?
C16 H16C 0.9900 . ?
C16 H16D 0.9900 . ?
C16 C17 1.509(3) . ?
C17 H17A 0.9900 . ?
C17 H17B 0.9900 . ?
C17 C18 1.524(3) . ?
C18 H18A 0.9900 . ?
C18 H18B 0.9900 . ?

loop_
_geom_torsion_atom_site_label_1
_geom_torsion_atom_site_label_2
_geom_torsion_atom_site_label_3
_geom_torsion_atom_site_label_4
_geom_torsion
_geom_torsion_site_symmetry_1
_geom_torsion_site_symmetry_2
_geom_torsion_site_symmetry_3
_geom_torsion_site_symmetry_4
_geom_torsion_publ_flag
Ru1 O1 C1 O2 0.2(2) . . . . ?
Ru1 O1 C1 C2 179.98(12) . . . . ?
Ru1 O2 C1 O1 -1.7(2) 3_666 . . . ?
Ru1 O2 C1 C2 178.60(12) 3_666 . . . ?
Ru1 O4 C8 O5 -7.5(2) . . . . ?
Ru1 O4 C8 C9 171.13(12) . . . . ?
Ru1 O5 C8 O4 8.1(2) 3_666 . . . ?
Ru1 O5 C8 C9 -170.61(12) 3_666 . . . ?
Ru1 O7 C15 C16 -152.7(4) . . . . ?
Ru1 O7 C15A C16 -135.8(4) . . . . ?
Ru1 O7 C18 C17 125.86(15) . . . . ?
F1 C5 C6 C7 177.74(17) . . . . ?
F2 C12 C13 C14 178.90(19) . . . . ?
O1 C1 C2 C3 5.0(3) . . . . ?
O1 C1 C2 C7 -173.84(17) . . . . ?
O2 C1 C2 C3 -175.28(17) . . . . ?
O2 C1 C2 C7 5.9(3) . . . . ?
O3 C3 C4 C5 -178.38(18) . . . . ?
O4 C8 C9 C10 2.6(3) . . . . ?
O4 C8 C9 C14 -175.93(16) . . . . ?
O5 C8 C9 C10 -178.63(17) . . . . ?
O5 C8 C9 C14 2.8(3) . . . . ?
O6 C10 C11 C12 -177.21(18) . . . . ?
O7 C15 C16 C17 30.6(8) . . . . ?
O7 C15A C16 C17 -4.9(9) . . . . ?
C1 C2 C3 O3 0.5(3) . . . . ?
C1 C2 C3 C4 179.78(17) . . . . ?
C1 C2 C7 C6 178.03(17) . . . . ?
C2 C3 C4 C5 2.3(3) . . . . ?
C3 C2 C7 C6 -0.8(3) . . . . ?
C3 C4 C5 F1 -179.89(17) . . . . ?
C3 C4 C5 C6 -1.0(3) . . . . ?
C4 C5 C6 C7 -1.1(3) . . . . ?
C5 C6 C7 C2 2.0(3) . . . . ?
C7 C2 C3 O3 179.30(18) . . . . ?
C7 C2 C3 C4 -1.4(3) . . . . ?
C8 C9 C10 O6 -1.2(3) . . . . ?
C8 C9 C10 C11 179.72(18) . . . . ?
C8 C9 C14 C13 178.39(18) . . . . ?
C9 C10 C11 C12 1.9(3) . . . . ?
C10 C9 C14 C13 -0.2(3) . . . . ?
C10 C11 C12 F2 179.22(19) . . . . ?
C10 C11 C12 C13 -0.3(3) . . . . ?
C11 C12 C13 C14 -1.6(3) . . . . ?
C12 C13 C14 C9 1.8(3) . . . . ?
C14 C9 C10 O6 177.37(17) . . . . ?
C14 C9 C10 C11 -1.7(3) . . . . ?
C15 O7 C18 C17 -14.5(6) . . . . ?
C15 C16 C17 C18 -39.1(5) . . . . ?
C15A O7 C18 C17 -38.3(7) . . . . ?
C15A C16 C17 C18 -17.1(6) . . . . ?
C16 C17 C18 O7 33.5(2) . . . . ?
C18 O7 C15 C16 -10.2(8) . . . . ?
C18 O7 C15A C16 26.7(9) . . . . ?
